data_4107640
loop_
_publ_author_name
'Robert Weiss'
'Matthias Bess'
'Stefan M. Huber'
'Frank W. Heinemann'

_publ_section_title
;
 Nucleophilic \b-Oniovinylation: Concept, Mechanism, Scope, and
 Applications
;
_journal_name_full 'Journal of the American Chemical Society'
_journal_page_first 4610
_journal_page_last 4617
_journal_paper_doi 10.1021/ja071316a
_journal_volume 130
_journal_year 2008
_chemical_formula_moiety 'C15 H19 N2 O6, C F3 O3 S'
_chemical_formula_sum 'C16 H19 F3 N2 O9 S'
_chemical_formula_weight 472.39
_chemical_name_systematic
; 
 ? 
;
_space_group_IT_number 14
_symmetry_cell_setting monoclinic
_symmetry_space_group_name_Hall '-P 2yn'
_symmetry_space_group_name_H-M 'P 1 21/n 1'
_atom_sites_solution_hydrogens geom
_atom_sites_solution_primary direct
_atom_sites_solution_secondary difmap
_audit_creation_method SHELXL-97
_cell_angle_alpha 90.00
_cell_angle_beta 91.415(6)
_cell_angle_gamma 90.00
_cell_formula_units_Z 4
_cell_length_a 9.170(1)
_cell_length_b 14.290(1)
_cell_length_c 15.693(2)
_cell_measurement_reflns_used 293
_cell_measurement_temperature 100(2)
_cell_measurement_theta_max 20.00
_cell_measurement_theta_min 6.00
_cell_volume 2055.8(4)
_computing_cell_refinement 'EVALCCD (Duisenberg, 2003)'
_computing_data_collection 'COLLECT (Bruker-Nonius, 2002)'
_computing_data_reduction 'EVALCCD (Duisenberg, 2003)'
_computing_molecular_graphics 'SHELXTL 6.12 (Bruker AXS, 2002)'
_computing_publication_material 'SHELXTL 6.12 (Bruker AXS, 2002)'
_computing_structure_refinement 'SHELXTL 6.12 (Bruker AXS, 2002)'
_computing_structure_solution 'SHELXTL 6.12 (Bruker AXS, 2002)'
_diffrn_ambient_temperature 100(2)
_diffrn_detector_area_resol_mean 9
_diffrn_measured_fraction_theta_full 0.976
_diffrn_measured_fraction_theta_max 0.976
_diffrn_measurement_device_type 'Bruker-Nonius KappaCCD'
_diffrn_measurement_method
;
 \f- and \w-rotations with 2.00 \% and 80 sec per frame
;
_diffrn_radiation_monochromator graphite
_diffrn_radiation_source 'fine-focus sealed tube'
_diffrn_radiation_type MoK\a
_diffrn_radiation_wavelength 0.71073
_diffrn_reflns_av_R_equivalents 0.0370
_diffrn_reflns_av_sigmaI/netI 0.0310
_diffrn_reflns_limit_h_max 11
_diffrn_reflns_limit_h_min -11
_diffrn_reflns_limit_k_max 18
_diffrn_reflns_limit_k_min -18
_diffrn_reflns_limit_l_max 20
_diffrn_reflns_limit_l_min -20
_diffrn_reflns_number 24349
_diffrn_reflns_theta_full 27.10
_diffrn_reflns_theta_max 27.10
_diffrn_reflns_theta_min 3.62
_exptl_absorpt_coefficient_mu 0.236
_exptl_absorpt_correction_T_max 0.960
_exptl_absorpt_correction_T_min 0.892
_exptl_absorpt_correction_type multi-scan
_exptl_absorpt_process_details 'SADABS, Bruker-Axs, 2002'
_exptl_crystal_colour colorless
_exptl_crystal_density_diffrn 1.526
_exptl_crystal_description prism
_exptl_crystal_F_000 976
_exptl_crystal_size_max 0.25
_exptl_crystal_size_mid 0.23
_exptl_crystal_size_min 0.18
_refine_diff_density_max 0.368
_refine_diff_density_min -0.294
_refine_diff_density_rms 0.053
_refine_ls_extinction_method none
_refine_ls_goodness_of_fit_ref 1.046
_refine_ls_hydrogen_treatment constr
_refine_ls_matrix_type full
_refine_ls_number_parameters 323
_refine_ls_number_reflns 4434
_refine_ls_number_restraints 108
_refine_ls_restrained_S_all 1.063
_refine_ls_R_factor_all 0.0576
_refine_ls_R_factor_gt 0.0391
_refine_ls_shift/su_max 0.019
_refine_ls_shift/su_mean 0.001
_refine_ls_structure_factor_coef Fsqd
_refine_ls_weighting_details 'calc w=1/[\s^2^(Fo^2^)+(0.0338P)^2^+1.7535P] where P=(Fo^2^+2Fc^2^)/3'
_refine_ls_weighting_scheme calc
_refine_ls_wR_factor_gt 0.0846
_refine_ls_wR_factor_ref 0.0916
_reflns_number_gt 3478
_reflns_number_total 4434
_reflns_threshold_expression >2sigma(I)
_cod_data_source_file ja071316a-file009.cif
_cod_data_source_block oc0610
_cod_original_sg_symbol_Hall -P2yn
_cod_database_code 4107640

loop_
_symmetry_equiv_pos_as_xyz
'x, y, z'
'-x+1/2, y+1/2, -z+1/2'
'-x, -y, -z'
'x-1/2, -y-1/2, z-1/2'

loop_
_atom_site_label
_atom_site_type_symbol
_atom_site_fract_x
_atom_site_fract_y
_atom_site_fract_z
_atom_site_U_iso_or_equiv
_atom_site_adp_type
_atom_site_occupancy
_atom_site_symmetry_multiplicity
_atom_site_calc_flag
_atom_site_refinement_flags
_atom_site_disorder_assembly
_atom_site_disorder_group
N1 N 0.20501(16) 0.55961(10) 0.33939(9) 0.0149(3) Uani 1 1 d . . .
N2 N 0.36245(17) 0.69773(11) 0.55302(10) 0.0177(3) Uani 1 1 d . . .
O1 O 0.37094(14) 0.47700(9) 0.22768(8) 0.0186(3) Uani 1 1 d D A .
O2 O 0.18519(14) 0.42025(9) 0.14620(8) 0.0190(3) Uani 1 1 d D A .
O3 O -0.09957(14) 0.50059(9) 0.11617(8) 0.0191(3) Uani 1 1 d . . .
O4 O -0.14402(15) 0.38226(9) 0.20711(8) 0.0241(3) Uani 1 1 d . . .
O5 O -0.2340(5) 0.5820(4) 0.2798(3) 0.0296(9) Uani 0.794(6) 1 d PDU A 1
O6 O -0.0757(2) 0.5843(3) 0.39055(15) 0.0509(10) Uani 0.794(6) 1 d PDU A 1
O5' O -0.2488(19) 0.5687(15) 0.2935(12) 0.0248(17) Uani 0.206(6) 1 d PDU A 2
O6' O -0.0669(9) 0.6436(9) 0.3516(8) 0.048(2) Uani 0.206(6) 1 d PDU A 2
C1 C 0.1341(2) 0.51210(12) 0.26856(11) 0.0157(4) Uani 1 1 d D A .
C2 C -0.0102(2) 0.51354(13) 0.25852(11) 0.0167(4) Uani 1 1 d D . .
C3 C 0.23145(19) 0.46361(12) 0.20686(11) 0.0146(4) Uani 1 1 d D . .
C4 C 0.4720(2) 0.43719(18) 0.16737(13) 0.0318(5) Uani 1 1 d D . .
H4A H 0.5724 0.4508 0.1863 0.048 Uiso 1 1 calc R A .
H4B H 0.4537 0.4647 0.1109 0.048 Uiso 1 1 calc R . .
H4C H 0.4579 0.3693 0.1643 0.048 Uiso 1 1 calc R . .
C5 C -0.0906(2) 0.45649(13) 0.19042(11) 0.0167(4) Uani 1 1 d . A .
C6 C -0.1734(2) 0.44915(15) 0.04737(12) 0.0234(4) Uani 1 1 d . . .
H6A H -0.1457 0.4754 -0.0076 0.035 Uiso 1 1 calc R . .
H6B H -0.2792 0.4544 0.0533 0.035 Uiso 1 1 calc R . .
H6C H -0.1449 0.3831 0.0502 0.035 Uiso 1 1 calc R . .
C7 C -0.1071(5) 0.5651(4) 0.3182(4) 0.0229(10) Uani 0.794(6) 1 d PDU A 1
C8 C -0.3441(6) 0.6345(4) 0.3277(4) 0.0246(11) Uani 0.794(6) 1 d PDU A 1
H8A H -0.3241 0.6275 0.3890 0.037 Uiso 0.794(6) 1 calc PR A 1
H8B H -0.4416 0.6100 0.3135 0.037 Uiso 0.794(6) 1 calc PR A 1
H8C H -0.3397 0.7009 0.3123 0.037 Uiso 0.794(6) 1 calc PR A 1
C7' C -0.1076(19) 0.5755(19) 0.3105(19) 0.0288(17) Uani 0.206(6) 1 d PDU A 2
C8' C -0.320(3) 0.6480(17) 0.3371(19) 0.029(3) Uani 0.206(6) 1 d PDU A 2
H8'1 H -0.3721 0.6246 0.3866 0.044 Uiso 0.206(6) 1 calc PR A 2
H8'2 H -0.3893 0.6785 0.2975 0.044 Uiso 0.206(6) 1 calc PR A 2
H8'3 H -0.2458 0.6933 0.3561 0.044 Uiso 0.206(6) 1 calc PR A 2
C9 C 0.2365(2) 0.51134(13) 0.41207(12) 0.0204(4) Uani 1 1 d . . .
H9A H 0.2180 0.4460 0.4138 0.024 Uiso 1 1 calc R . .
C10 C 0.2938(2) 0.55437(13) 0.48203(12) 0.0199(4) Uani 1 1 d . . .
H10A H 0.3176 0.5184 0.5314 0.024 Uiso 1 1 calc R . .
C11 C 0.31878(19) 0.65268(13) 0.48281(11) 0.0145(4) Uani 1 1 d . . .
C12 C 0.2917(2) 0.69968(13) 0.40372(12) 0.0171(4) Uani 1 1 d . . .
H12A H 0.3132 0.7645 0.3989 0.020 Uiso 1 1 calc R . .
C13 C 0.2357(2) 0.65285(13) 0.33564(12) 0.0179(4) Uani 1 1 d . . .
H13A H 0.2173 0.6857 0.2839 0.022 Uiso 1 1 calc R . .
C14 C 0.3957(2) 0.64766(15) 0.63232(12) 0.0262(5) Uani 1 1 d . . .
H14A H 0.4608 0.5951 0.6208 0.039 Uiso 1 1 calc R . .
H14B H 0.3051 0.6240 0.6562 0.039 Uiso 1 1 calc R . .
H14C H 0.4435 0.6903 0.6732 0.039 Uiso 1 1 calc R . .
C15 C 0.3745(2) 0.79974(14) 0.55685(14) 0.0253(5) Uani 1 1 d . . .
H15A H 0.3103 0.8277 0.5129 0.038 Uiso 1 1 calc R . .
H15B H 0.4756 0.8183 0.5470 0.038 Uiso 1 1 calc R . .
H15C H 0.3455 0.8216 0.6132 0.038 Uiso 1 1 calc R . .
S1 S 0.27520(5) 0.74427(3) 0.10862(3) 0.01445(11) Uani 1 1 d . . .
O11 O 0.20853(14) 0.78505(10) 0.03328(8) 0.0214(3) Uani 1 1 d . . .
O12 O 0.23911(16) 0.64762(9) 0.12434(8) 0.0240(3) Uani 1 1 d . . .
O13 O 0.27330(15) 0.80330(9) 0.18334(8) 0.0213(3) Uani 1 1 d . . .
C100 C 0.4680(2) 0.74027(16) 0.08338(13) 0.0284(5) Uani 1 1 d . . .
F11 F 0.54688(14) 0.69957(11) 0.14580(9) 0.0466(4) Uani 1 1 d . . .
F12 F 0.52147(14) 0.82626(11) 0.07240(9) 0.0437(4) Uani 1 1 d . . .
F13 F 0.49033(15) 0.69198(12) 0.01199(9) 0.0477(4) Uani 1 1 d . . .

loop_
_atom_site_aniso_label
_atom_site_aniso_U_11
_atom_site_aniso_U_22
_atom_site_aniso_U_33
_atom_site_aniso_U_23
_atom_site_aniso_U_13
_atom_site_aniso_U_12
N1 0.0186(8) 0.0150(8) 0.0111(7) -0.0019(6) -0.0005(6) -0.0004(6)
N2 0.0183(8) 0.0191(8) 0.0155(8) -0.0016(6) -0.0021(6) -0.0044(6)
O1 0.0155(7) 0.0246(7) 0.0157(7) -0.0016(5) 0.0001(5) 0.0019(5)
O2 0.0245(7) 0.0179(7) 0.0144(7) -0.0022(5) -0.0016(5) 0.0025(5)
O3 0.0243(7) 0.0191(7) 0.0138(6) -0.0004(5) -0.0049(5) -0.0031(5)
O4 0.0296(8) 0.0222(8) 0.0205(7) -0.0012(6) 0.0021(6) -0.0080(6)
O5 0.0242(14) 0.0452(19) 0.0193(17) -0.0095(13) -0.0009(11) 0.0164(13)
O6 0.0289(12) 0.103(3) 0.0208(13) -0.0257(14) -0.0041(9) 0.0202(13)
O5' 0.019(3) 0.036(3) 0.019(3) -0.011(3) 0.000(2) 0.002(2)
O6' 0.030(4) 0.063(5) 0.050(5) -0.041(4) -0.001(3) 0.006(4)
C1 0.0215(10) 0.0138(9) 0.0118(9) 0.0009(7) 0.0000(7) -0.0009(7)
C2 0.0207(10) 0.0162(9) 0.0133(9) 0.0007(7) 0.0018(7) 0.0007(7)
C3 0.0185(10) 0.0115(8) 0.0138(9) 0.0025(7) -0.0006(7) 0.0017(7)
C4 0.0186(11) 0.0540(15) 0.0232(11) -0.0071(10) 0.0040(8) 0.0095(10)
C5 0.0146(9) 0.0197(10) 0.0158(9) -0.0024(7) 0.0018(7) 0.0024(7)
C6 0.0233(11) 0.0334(12) 0.0133(9) -0.0060(8) -0.0031(8) -0.0061(8)
C7 0.0172(12) 0.0305(17) 0.0208(17) -0.0052(15) 0.0007(11) -0.0008(11)
C8 0.023(2) 0.030(2) 0.020(2) -0.0090(14) -0.0019(17) 0.0124(16)
C7' 0.020(3) 0.043(3) 0.023(3) -0.014(3) -0.001(3) 0.005(3)
C8' 0.024(5) 0.043(6) 0.021(5) -0.003(5) -0.003(5) 0.021(5)
C9 0.0316(11) 0.0127(9) 0.0167(10) 0.0015(7) -0.0026(8) -0.0016(8)
C10 0.0273(11) 0.0178(10) 0.0145(9) 0.0041(7) -0.0047(8) -0.0020(8)
C11 0.0104(9) 0.0177(9) 0.0156(9) -0.0010(7) 0.0024(7) -0.0013(7)
C12 0.0206(10) 0.0132(9) 0.0174(9) 0.0010(7) 0.0013(7) -0.0020(7)
C13 0.0237(10) 0.0149(9) 0.0152(9) 0.0034(7) 0.0008(7) -0.0005(7)
C14 0.0317(12) 0.0326(12) 0.0139(10) 0.0001(8) -0.0050(8) -0.0114(9)
C15 0.0244(11) 0.0202(10) 0.0310(12) -0.0084(9) -0.0047(8) -0.0047(8)
S1 0.0167(2) 0.0144(2) 0.0122(2) 0.00061(17) 0.00037(15) -0.00127(17)
O11 0.0230(7) 0.0246(7) 0.0163(7) 0.0063(6) -0.0025(5) -0.0017(6)
O12 0.0370(8) 0.0159(7) 0.0189(7) 0.0013(6) -0.0035(6) -0.0049(6)
O13 0.0307(8) 0.0176(7) 0.0156(7) -0.0028(5) 0.0023(5) -0.0013(6)
C100 0.0220(11) 0.0418(13) 0.0214(10) -0.0016(9) 0.0000(8) 0.0040(9)
F11 0.0265(7) 0.0727(11) 0.0402(8) 0.0072(7) -0.0075(6) 0.0181(7)
F12 0.0257(7) 0.0590(10) 0.0468(9) 0.0084(7) 0.0061(6) -0.0185(6)
F13 0.0374(8) 0.0738(11) 0.0324(8) -0.0137(7) 0.0120(6) 0.0166(7)

loop_
_atom_type_symbol
_atom_type_description
_atom_type_scat_dispersion_real
_atom_type_scat_dispersion_imag
_atom_type_scat_source
C C 0.0033 0.0016 'International Tables Vol C Tables 4.2.6.8 and 6.1.1.4'
H H 0.0000 0.0000 'International Tables Vol C Tables 4.2.6.8 and 6.1.1.4'
N N 0.0061 0.0033 'International Tables Vol C Tables 4.2.6.8 and 6.1.1.4'
O O 0.0106 0.0060 'International Tables Vol C Tables 4.2.6.8 and 6.1.1.4'
F F 0.0171 0.0103 'International Tables Vol C Tables 4.2.6.8 and 6.1.1.4'
S S 0.1246 0.1234 'International Tables Vol C Tables 4.2.6.8 and 6.1.1.4'

loop_
_geom_angle_atom_site_label_1
_geom_angle_atom_site_label_2
_geom_angle_atom_site_label_3
_geom_angle
C9 N1 C13 119.53(16)
C9 N1 C1 119.36(15)
C13 N1 C1 121.07(15)
C11 N2 C14 121.40(16)
C11 N2 C15 122.51(17)
C14 N2 C15 116.04(16)
C3 O1 C4 114.13(15)
C5 O3 C6 115.38(15)
C7 O5 C8 117.8(5)
C7' O5' C8' 107.0(19)
C2 C1 N1 120.80(16)
C2 C1 C3 122.44(16)
N1 C1 C3 116.75(15)
C1 C2 C7 122.5(2)
C1 C2 C7' 123.1(7)
C1 C2 C5 122.63(17)
C7 C2 C5 114.7(2)
C7' C2 C5 114.2(7)
O2 C3 O1 126.00(17)
O2 C3 C1 122.93(16)
O1 C3 C1 111.06(15)
O1 C4 H4A 109.5
O1 C4 H4B 109.5
H4A C4 H4B 109.5
O1 C4 H4C 109.5
H4A C4 H4C 109.5
H4B C4 H4C 109.5
O4 C5 O3 126.53(17)
O4 C5 C2 120.94(17)
O3 C5 C2 112.43(15)
O3 C6 H6A 109.5
O3 C6 H6B 109.5
H6A C6 H6B 109.5
O3 C6 H6C 109.5
H6A C6 H6C 109.5
H6B C6 H6C 109.5
O6 C7 O5 125.4(4)
O6 C7 C2 124.9(4)
O5 C7 C2 109.5(4)
O6' C7' O5' 116.9(16)
O6' C7' C2 125.1(15)
O5' C7' C2 116.0(14)
O5' C8' H8'1 109.5
O5' C8' H8'2 109.5
H8'1 C8' H8'2 109.5
O5' C8' H8'3 109.4
H8'1 C8' H8'3 109.5
H8'2 C8' H8'3 109.5
C10 C9 N1 121.39(17)
C10 C9 H9A 119.3
N1 C9 H9A 119.3
C9 C10 C11 120.98(17)
C9 C10 H10A 119.5
C11 C10 H10A 119.5
N2 C11 C10 122.02(17)
N2 C11 C12 122.35(17)
C10 C11 C12 115.62(16)
C13 C12 C11 120.59(17)
C13 C12 H12A 119.7
C11 C12 H12A 119.7
C12 C13 N1 121.65(17)
C12 C13 H13A 119.2
N1 C13 H13A 119.2
N2 C14 H14A 109.5
N2 C14 H14B 109.5
H14A C14 H14B 109.5
N2 C14 H14C 109.5
H14A C14 H14C 109.5
H14B C14 H14C 109.5
N2 C15 H15A 109.5
N2 C15 H15B 109.5
H15A C15 H15B 109.5
N2 C15 H15C 109.5
H15A C15 H15C 109.5
H15B C15 H15C 109.5
O11 S1 O12 115.66(8)
O11 S1 O13 114.61(8)
O12 S1 O13 114.37(8)
O11 S1 C100 103.22(9)
O12 S1 C100 103.59(10)
O13 S1 C100 103.06(9)
F12 C100 F13 107.63(17)
F12 C100 F11 107.55(18)
F13 C100 F11 107.39(18)
F12 C100 S1 111.11(15)
F13 C100 S1 111.58(15)
F11 C100 S1 111.39(14)

loop_
_geom_bond_atom_site_label_1
_geom_bond_atom_site_label_2
_geom_bond_distance
N1 C9 1.358(2)
N1 C13 1.363(2)
N1 C1 1.443(2)
N2 C11 1.329(2)
N2 C14 1.461(2)
N2 C15 1.463(2)
O1 C3 1.326(2)
O1 C4 1.456(2)
O2 C3 1.204(2)
O3 C5 1.326(2)
O3 C6 1.459(2)
O4 C5 1.200(2)
O5 C7 1.319(5)
O5 C8 1.478(5)
O6 C7 1.197(6)
O5' C7' 1.318(15)
O5' C8' 1.484(15)
O6' C7' 1.221(15)
C1 C2 1.329(3)
C1 C3 1.502(2)
C2 C7 1.500(5)
C2 C7' 1.511(14)
C2 C5 1.520(3)
C4 H4A 0.9800
C4 H4B 0.9800
C4 H4C 0.9800
C6 H6A 0.9800
C6 H6B 0.9800
C6 H6C 0.9800
C8 H8A 0.9800
C8 H8B 0.9800
C8 H8C 0.9800
C8' H8'1 0.9800
C8' H8'2 0.9800
C8' H8'3 0.9800
C9 C10 1.353(3)
C9 H9A 0.9500
C10 C11 1.423(3)
C10 H10A 0.9500
C11 C12 1.428(3)
C12 C13 1.351(3)
C12 H12A 0.9500
C13 H13A 0.9500
C14 H14A 0.9800
C14 H14B 0.9800
C14 H14C 0.9800
C15 H15A 0.9800
C15 H15B 0.9800
C15 H15C 0.9800
S1 O11 1.4407(13)
S1 O12 1.4428(14)
S1 O13 1.4449(13)
S1 C100 1.823(2)
C100 F12 1.336(3)
C100 F13 1.336(2)
C100 F11 1.336(2)
